data_4122651
loop_
_publ_author_name
'Liu, Hsueh-Ju'
'Guihaum\'e, Julie'
'Davin, Thomas'
'Raynaud, Christophe'
'Eisenstein, Odile'
'Tilley, T. Don'

_publ_section_title
;
 1,2-Hydrogen Migration to a Saturated Ruthenium Complex via Reversal of
 Electronic Properties for Tin in a Stannylene-to-Metallostannylene
 Conversion.
;
_journal_issue 40
_journal_name_full 'Journal of the American Chemical Society'
_journal_page_first 13991
_journal_paper_doi 10.1021/ja507799e
_journal_volume 136
_journal_year 2014
_chemical_formula_moiety 'C44 H60 N2 Ru Sn'
_chemical_formula_sum 'C44 H60 N2 Ru Sn'
_chemical_formula_weight 836.70
_chemical_name_systematic
; 
 Cp*(IXy)(H)2RuSnTrip 
;
_space_group_crystal_system monoclinic
_space_group_IT_number 14
_space_group_name_Hall '-P 2ybc'
_space_group_name_H-M_alt 'P 1 21/c 1'
_symmetry_space_group_name_Hall '-P 2ybc'
_symmetry_space_group_name_H-M 'P 1 21/c 1'
_atom_sites_solution_hydrogens geom
_atom_sites_solution_primary iterative
_atom_sites_solution_secondary difmap
_audit_creation_method SHELXL-2014
_cell_angle_alpha 90
_cell_angle_beta 107.884(3)
_cell_angle_gamma 90
_cell_formula_units_Z 4
_cell_length_a 10.4244(7)
_cell_length_b 31.640(2)
_cell_length_c 12.6878(8)
_cell_measurement_reflns_used 9096
_cell_measurement_temperature 100(2)
_cell_measurement_theta_max 25.38
_cell_measurement_theta_min 2.31
_cell_volume 3982.6(4)
_computing_cell_refinement 'Bruker APEX2 v. 2014.1'
_computing_data_collection 'Bruker APEX2 v. 2013.4'
_computing_data_reduction 'Bruker APEX2 v. 2014.1'
_computing_molecular_graphics ORTEP-32
_computing_publication_material WinGX
_computing_structure_refinement 'SHELXL-2014 (Sheldrick, 2014)'
_computing_structure_solution 'SHELXS-2013 (Sheldrick, 2013)'
_diffrn_ambient_temperature 100(2)
_diffrn_detector_area_resol_mean 8.366
_diffrn_measured_fraction_theta_full 0.999
_diffrn_measured_fraction_theta_max 0.990
_diffrn_measurement_device_type 'Bruker APEX-II CCD'
_diffrn_measurement_method 'phi and omega scans'
_diffrn_radiation_type MoK\a
_diffrn_radiation_wavelength 0.71073
_diffrn_reflns_av_R_equivalents 0.0799
_diffrn_reflns_av_unetI/netI 0.0490
_diffrn_reflns_Laue_measured_fraction_full 0.999
_diffrn_reflns_Laue_measured_fraction_max 0.990
_diffrn_reflns_limit_h_max 12
_diffrn_reflns_limit_h_min -12
_diffrn_reflns_limit_k_max 33
_diffrn_reflns_limit_k_min -37
_diffrn_reflns_limit_l_max 15
_diffrn_reflns_limit_l_min -15
_diffrn_reflns_number 61444
_diffrn_reflns_point_group_measured_fraction_full 0.999
_diffrn_reflns_point_group_measured_fraction_max 0.990
_diffrn_reflns_theta_full 25.000
_diffrn_reflns_theta_max 25.485
_diffrn_reflns_theta_min 1.805
_diffrn_source 'microfocus sealed tube'
_exptl_absorpt_coefficient_mu 1.038
_exptl_absorpt_correction_T_max 0.7782
_exptl_absorpt_correction_T_min 0.6090
_exptl_absorpt_correction_type multi-scan
_exptl_absorpt_process_details SADABS
_exptl_crystal_colour purple
_exptl_crystal_density_diffrn 1.395
_exptl_crystal_description block
_exptl_crystal_F_000 1728
_exptl_crystal_size_max 0.150
_exptl_crystal_size_mid 0.060
_exptl_crystal_size_min 0.040
_refine_diff_density_max 3.592
_refine_diff_density_min -1.955
_refine_diff_density_rms 0.196
_refine_ls_extinction_method none
_refine_ls_goodness_of_fit_ref 1.235
_refine_ls_hydrogen_treatment constr
_refine_ls_matrix_type full
_refine_ls_number_parameters 448
_refine_ls_number_reflns 7335
_refine_ls_number_restraints 12
_refine_ls_restrained_S_all 1.234
_refine_ls_R_factor_all 0.0955
_refine_ls_R_factor_gt 0.0867
_refine_ls_shift/su_max 0.002
_refine_ls_shift/su_mean 0.000
_refine_ls_structure_factor_coef Fsqd
_refine_ls_weighting_details 'w=1/[\s^2^(Fo^2^)+106.7058P] where P=(Fo^2^+2Fc^2^)/3'
_refine_ls_weighting_scheme calc
_refine_ls_wR_factor_gt 0.2038
_refine_ls_wR_factor_ref 0.2073
_reflns_Friedel_coverage 0.000
_reflns_number_gt 6355
_reflns_number_total 7335
_reflns_threshold_expression 'I > 2\s(I)'
_cod_data_source_file ja507799e_si_001.cif
_cod_data_source_block shelx
_cod_depositor_comments 'Adding full bibliography for 4122651.cif.'
_cod_original_cell_volume 3982.6(5)
_cod_database_code 4122651
_shelx_space_group_comment
; 
The symmetry employed for this shelxl refinement is uniquely defined 
by the following loop, which should always be used as a source of 
symmetry information in preference to the above space-group names. 
They are only intended as comments. 
;
_shelx_estimated_absorpt_t_min 0.860
_shelx_estimated_absorpt_t_max 0.960
_shelxl_version_number 2014-3

loop_
_space_group_symop_operation_xyz
'x, y, z'
'-x, y+1/2, -z+1/2'
'-x, -y, -z'
'x, -y-1/2, z-1/2'

loop_
_atom_site_label
_atom_site_type_symbol
_atom_site_fract_x
_atom_site_fract_y
_atom_site_fract_z
_atom_site_U_iso_or_equiv
_atom_site_adp_type
_atom_site_occupancy
_atom_site_site_symmetry_order
_atom_site_calc_flag
_atom_site_refinement_flags_posn
_atom_site_refinement_flags_adp
C1 C 0.8599(9) 0.1071(3) 0.8661(8) 0.016(2) Uani 1 1 d . .
C2 C 0.7970(10) 0.0298(3) 0.8832(8) 0.019(2) Uani 1 1 d . .
C3 C 0.7304(10) 0.0243(3) 0.9616(8) 0.022(2) Uani 1 1 d . .
C4 C 0.7509(13) 0.0548(4) 1.0564(9) 0.033(3) Uani 1 1 d . .
H11A H 0.8404 0.0505 1.1098 0.049 Uiso 1 1 calc R U
H11B H 0.6819 0.0500 1.0930 0.049 Uiso 1 1 calc R U
H11C H 0.7436 0.0838 1.0282 0.049 Uiso 1 1 calc R U
C5 C 0.6490(10) -0.0115(4) 0.9521(9) 0.026(2) Uani 1 1 d . .
H8 H 0.6026 -0.0163 1.0048 0.031 Uiso 1 1 calc R U
C6 C 0.6356(11) -0.0397(4) 0.8670(9) 0.029(3) Uani 1 1 d . .
H7 H 0.5777 -0.0634 0.8606 0.035 Uiso 1 1 calc R U
C7 C 0.7036(11) -0.0345(3) 0.7917(9) 0.027(2) Uani 1 1 d . .
H6 H 0.6927 -0.0545 0.7337 0.032 Uiso 1 1 calc R U
C8 C 0.7900(10) 0.0004(3) 0.7995(8) 0.019(2) Uani 1 1 d . .
C9 C 0.8744(11) 0.0037(4) 0.7230(9) 0.027(2) Uani 1 1 d . .
H10A H 0.8727 0.0328 0.6965 0.040 Uiso 1 1 calc R U
H10B H 0.8382 -0.0153 0.6597 0.040 Uiso 1 1 calc R U
H10C H 0.9674 -0.0044 0.7628 0.040 Uiso 1 1 calc R U
C10 C 1.0278(10) 0.0573(4) 0.9323(10) 0.028(3) Uani 1 1 d . .
H2 H 1.0703 0.0309 0.9567 0.033 Uiso 1 1 calc R U
C11 C 1.0880(10) 0.0933(4) 0.9267(9) 0.026(2) Uani 1 1 d . .
H3 H 1.1825 0.0978 0.9465 0.032 Uiso 1 1 calc R U
C12 C 1.0254(10) 0.1655(4) 0.8623(10) 0.027(2) Uani 1 1 d . .
C13 C 1.0954(13) 0.1915(4) 0.9475(11) 0.038(3) Uani 1 1 d . .
C14 C 1.1345(12) 0.1772(4) 1.0663(10) 0.038(3) Uani 1 1 d . .
H19A H 1.0657 0.1579 1.0764 0.057 Uiso 1 1 calc R U
H19B H 1.1419 0.2019 1.1146 0.057 Uiso 1 1 calc R U
H19C H 1.2216 0.1626 1.0853 0.057 Uiso 1 1 calc R U
C15 C 1.1409(12) 0.2311(4) 0.9220(13) 0.043(3) Uani 1 1 d . .
H16 H 1.1892 0.2497 0.9790 0.052 Uiso 1 1 calc R U
C16 C 1.1132(14) 0.2419(4) 0.8120(12) 0.043(3) Uani 1 1 d . .
H15 H 1.1391 0.2691 0.7946 0.052 Uiso 1 1 calc R U
C17 C 1.0506(14) 0.2154(4) 0.7268(12) 0.043(3) Uani 1 1 d . .
H14 H 1.0385 0.2240 0.6526 0.051 Uiso 1 1 calc R U
C18 C 1.0041(10) 0.1758(4) 0.7478(10) 0.026(2) Uani 1 1 d . .
C19 C 0.9534(12) 0.1458(4) 0.6557(10) 0.037(3) Uani 1 1 d . .
H18A H 0.8702 0.1568 0.6035 0.055 Uiso 1 1 calc R U
H18B H 0.9349 0.1185 0.6848 0.055 Uiso 1 1 calc R U
H18C H 1.0213 0.1420 0.6175 0.055 Uiso 1 1 calc R U
C20 C 0.6922(12) 0.1864(5) 0.9493(11) 0.042(4) Uani 1 1 d . .
C21 C 0.811(2) 0.1933(9) 1.0558(16) 0.141(14) Uani 1 1 d . .
H25A H 0.8201 0.2235 1.0734 0.211 Uiso 1 1 calc R U
H25B H 0.8944 0.1829 1.0444 0.211 Uiso 1 1 calc R U
H25C H 0.7942 0.1778 1.1171 0.211 Uiso 1 1 calc R U
C22 C 0.5867(19) 0.1618(5) 0.9400(12) 0.054(4) Uani 1 1 d . .
C23 C 0.549(3) 0.1390(8) 1.033(2) 0.162(16) Uani 1 1 d . .
H26A H 0.6304 0.1274 1.0865 0.243 Uiso 1 1 calc R U
H26B H 0.4859 0.1160 1.0018 0.243 Uiso 1 1 calc R U
H26C H 0.5064 0.1592 1.0709 0.243 Uiso 1 1 calc R U
C24 C 0.4930(12) 0.1656(4) 0.8356(15) 0.050(4) Uani 1 1 d . .
C25 C 0.3507(14) 0.1476(7) 0.792(2) 0.130(12) Uani 1 1 d . U
H27A H 0.3519 0.1177 0.8119 0.195 Uiso 1 1 calc R U
H27B H 0.3182 0.1504 0.7109 0.195 Uiso 1 1 calc R U
H27C H 0.2907 0.1631 0.8241 0.195 Uiso 1 1 calc R U
C26 C 0.5484(15) 0.1954(4) 0.7745(9) 0.042(4) Uani 1 1 d . .
C27 C 0.485(3) 0.2143(7) 0.6629(14) 0.146(14) Uani 1 1 d . .
H28A H 0.4470 0.1918 0.6093 0.218 Uiso 1 1 calc R U
H28B H 0.5529 0.2299 0.6399 0.218 Uiso 1 1 calc R U
H28C H 0.4127 0.2337 0.6661 0.218 Uiso 1 1 calc R U
C28 C 0.6781(14) 0.2068(4) 0.8531(14) 0.043(4) Uani 1 1 d . .
C29 C 0.766(2) 0.2408(5) 0.834(3) 0.152(15) Uani 1 1 d . .
H29A H 0.8186 0.2530 0.9056 0.228 Uiso 1 1 calc R U
H29B H 0.7111 0.2628 0.7877 0.228 Uiso 1 1 calc R U
H29C H 0.8281 0.2289 0.7972 0.228 Uiso 1 1 calc R U
C30 C 0.4012(9) 0.1013(3) 0.5407(8) 0.017(2) Uani 1 1 d . .
C31 C 0.3665(10) 0.1293(3) 0.4501(8) 0.021(2) Uani 1 1 d . .
C32 C 0.2318(10) 0.1330(3) 0.3839(9) 0.022(2) Uani 1 1 d . .
H32 H 0.2102 0.1516 0.3223 0.027 Uiso 1 1 calc R U
C33 C 0.1285(10) 0.1100(3) 0.4056(9) 0.024(2) Uani 1 1 d . .
C34 C 0.1654(11) 0.0832(3) 0.4963(9) 0.024(2) Uani 1 1 d . .
H34 H 0.0963 0.0680 0.5143 0.028 Uiso 1 1 calc R U
C35 C 0.2971(11) 0.0772(3) 0.5623(8) 0.020(2) Uani 1 1 d . .
C36 C 0.4779(9) 0.1537(3) 0.4220(8) 0.019(2) Uani 1 1 d . U
H36 H 0.5553 0.1568 0.4914 0.023 Uiso 1 1 calc R U
C37 C 0.5256(12) 0.1280(4) 0.3404(10) 0.034(3) Uani 1 1 d . .
H37A H 0.5424 0.0988 0.3669 0.051 Uiso 1 1 calc R U
H37B H 0.6090 0.1403 0.3337 0.051 Uiso 1 1 calc R U
H37C H 0.4562 0.1283 0.2680 0.051 Uiso 1 1 calc R U
C38 C 0.4354(11) 0.1981(3) 0.3748(9) 0.029(3) Uani 1 1 d . .
H38A H 0.3692 0.1956 0.3011 0.043 Uiso 1 1 calc R U
H38B H 0.5146 0.2134 0.3693 0.043 Uiso 1 1 calc R U
H38C H 0.3952 0.2134 0.4239 0.043 Uiso 1 1 calc R U
C39 C -0.0173(10) 0.1160(3) 0.3306(9) 0.024(2) Uani 1 1 d . .
H39 H -0.0175 0.1130 0.2521 0.028 Uiso 1 1 calc R U
C40 C -0.0682(11) 0.1607(4) 0.3445(11) 0.035(3) Uani 1 1 d . .
H40A H -0.1622 0.1636 0.2982 0.052 Uiso 1 1 calc R U
H40B H -0.0126 0.1817 0.3219 0.052 Uiso 1 1 calc R U
H40C H -0.0621 0.1653 0.4223 0.052 Uiso 1 1 calc R U
C41 C -0.1144(12) 0.0835(4) 0.3504(10) 0.033(3) Uani 1 1 d . .
H41A H -0.0844 0.0551 0.3380 0.050 Uiso 1 1 calc R U
H41B H -0.2048 0.0886 0.2991 0.050 Uiso 1 1 calc R U
H41C H -0.1167 0.0858 0.4268 0.050 Uiso 1 1 calc R U
C42 C 0.3303(12) 0.0443(4) 0.6539(9) 0.029(3) Uani 1 1 d . .
H42 H 0.4137 0.0537 0.7126 0.035 Uiso 1 1 calc R U
C43 C 0.3593(12) 0.0019(4) 0.6105(10) 0.031(3) Uani 1 1 d . .
H43A H 0.2757 -0.0098 0.5603 0.047 Uiso 1 1 calc R U
H43B H 0.3957 -0.0175 0.6726 0.047 Uiso 1 1 calc R U
H43C H 0.4252 0.0056 0.5703 0.047 Uiso 1 1 calc R U
C44 C 0.2176(12) 0.0390(4) 0.7079(9) 0.031(3) Uani 1 1 d . .
H44A H 0.1982 0.0664 0.7358 0.047 Uiso 1 1 calc R U
H44B H 0.2467 0.0189 0.7696 0.047 Uiso 1 1 calc R U
H44C H 0.1361 0.0283 0.6529 0.047 Uiso 1 1 calc R U
N1 N 0.8890(8) 0.0652(3) 0.8952(7) 0.0188(18) Uani 1 1 d . .
N2 N 0.9888(8) 0.1237(3) 0.8867(7) 0.0207(18) Uani 1 1 d . .
Ru1 Ru 0.67659(8) 0.13827(3) 0.81169(6) 0.0151(2) Uani 1 1 d . .
Sn1 Sn 0.61671(7) 0.08813(2) 0.63490(6) 0.0203(2) Uani 1 1 d . .

loop_
_atom_site_aniso_label
_atom_site_aniso_U_11
_atom_site_aniso_U_22
_atom_site_aniso_U_33
_atom_site_aniso_U_23
_atom_site_aniso_U_13
_atom_site_aniso_U_12
C1 0.011(5) 0.020(5) 0.015(4) 0.005(4) 0.000(4) 0.003(4)
C2 0.010(5) 0.015(5) 0.027(5) 0.012(4) -0.001(4) 0.002(4)
C3 0.017(5) 0.022(6) 0.025(5) 0.010(4) 0.004(4) 0.004(4)
C4 0.038(7) 0.030(7) 0.031(6) 0.005(5) 0.011(5) 0.003(5)
C5 0.010(5) 0.030(6) 0.035(6) 0.015(5) 0.005(4) 0.003(4)
C6 0.026(6) 0.020(6) 0.038(6) 0.013(5) 0.006(5) -0.002(5)
C7 0.020(5) 0.021(6) 0.033(6) 0.003(5) 0.000(5) 0.003(4)
C8 0.010(5) 0.020(5) 0.024(5) 0.008(4) 0.000(4) 0.004(4)
C9 0.021(6) 0.029(6) 0.028(6) 0.004(5) 0.004(4) 0.007(5)
C10 0.007(5) 0.029(6) 0.042(6) 0.013(5) -0.001(4) 0.009(4)
C11 0.009(5) 0.034(7) 0.030(6) 0.010(5) -0.003(4) 0.007(5)
C12 0.004(5) 0.030(6) 0.045(7) 0.003(5) 0.005(4) -0.005(4)
C13 0.039(7) 0.030(7) 0.045(7) 0.001(6) 0.012(6) 0.001(6)
C14 0.018(6) 0.053(8) 0.041(7) -0.009(6) 0.005(5) 0.008(6)
C15 0.021(6) 0.039(8) 0.069(9) -0.009(7) 0.012(6) -0.011(6)
C16 0.047(8) 0.024(7) 0.063(9) 0.002(6) 0.023(7) -0.004(6)
C17 0.042(8) 0.037(8) 0.055(8) 0.016(6) 0.023(7) -0.006(6)
C18 0.008(5) 0.027(6) 0.046(7) 0.005(5) 0.013(5) 0.000(4)
C19 0.024(6) 0.054(9) 0.032(6) 0.009(6) 0.009(5) -0.004(6)
C20 0.018(6) 0.052(9) 0.051(8) -0.025(7) 0.001(6) 0.019(6)
C21 0.089(15) 0.20(3) 0.077(13) -0.103(16) -0.054(11) 0.097(17)
C22 0.087(13) 0.043(9) 0.045(8) 0.011(7) 0.040(9) 0.039(9)
C23 0.26(4) 0.12(2) 0.20(3) 0.10(2) 0.22(3) 0.13(2)
C24 0.014(6) 0.029(7) 0.114(13) -0.045(8) 0.028(7) -0.005(5)
C25 0.010(7) 0.119(17) 0.21(2) -0.134(18) -0.035(10) 0.017(9)
C26 0.064(9) 0.036(7) 0.021(6) 0.001(5) 0.006(6) 0.041(7)
C27 0.30(4) 0.101(17) 0.039(9) 0.029(10) 0.049(15) 0.15(2)
C28 0.044(8) 0.017(6) 0.089(11) -0.021(7) 0.052(8) -0.008(5)
C29 0.081(14) 0.020(8) 0.41(5) -0.039(16) 0.16(2) -0.015(9)
C30 0.010(5) 0.019(5) 0.022(5) -0.002(4) 0.001(4) 0.003(4)
C31 0.017(5) 0.023(6) 0.020(5) 0.004(4) 0.001(4) -0.002(4)
C32 0.011(5) 0.026(6) 0.027(5) 0.007(5) 0.002(4) 0.007(4)
C33 0.015(5) 0.027(6) 0.026(5) 0.002(5) 0.001(4) 0.002(4)
C34 0.023(6) 0.025(6) 0.030(5) 0.006(5) 0.018(5) 0.004(4)
C35 0.026(6) 0.015(5) 0.017(5) 0.001(4) 0.004(4) 0.007(4)
C36 0.003(4) 0.025(5) 0.024(4) 0.005(4) -0.003(3) -0.002(4)
C37 0.030(6) 0.033(7) 0.045(7) 0.003(6) 0.019(5) -0.008(5)
C38 0.022(6) 0.025(6) 0.034(6) 0.011(5) 0.002(5) -0.009(5)
C39 0.012(5) 0.029(6) 0.028(5) 0.005(5) 0.003(4) 0.002(4)
C40 0.012(5) 0.038(7) 0.048(7) 0.004(6) -0.001(5) 0.000(5)
C41 0.029(6) 0.030(6) 0.040(7) 0.000(5) 0.009(5) -0.001(5)
C42 0.031(6) 0.029(6) 0.025(5) -0.002(5) 0.007(5) -0.012(5)
C43 0.026(6) 0.028(6) 0.035(6) 0.007(5) 0.005(5) 0.001(5)
C44 0.030(6) 0.035(7) 0.029(6) 0.004(5) 0.009(5) -0.008(5)
N1 0.008(4) 0.018(4) 0.028(4) 0.004(4) 0.002(3) -0.003(3)
N2 0.016(4) 0.022(5) 0.023(4) 0.001(4) 0.006(3) 0.008(4)
Ru1 0.0098(4) 0.0152(4) 0.0197(4) 0.0000(3) 0.0038(3) 0.0004(3)
Sn1 0.0149(3) 0.0215(4) 0.0218(4) -0.0002(3) 0.0016(3) 0.0037(3)

loop_
_atom_type_symbol
_atom_type_description
_atom_type_scat_dispersion_real
_atom_type_scat_dispersion_imag
_atom_type_scat_source
C C 0.0033 0.0016 'International Tables Vol C Tables 4.2.6.8 and 6.1.1.4'
H H 0.0000 0.0000 'International Tables Vol C Tables 4.2.6.8 and 6.1.1.4'
N N 0.0061 0.0033 'International Tables Vol C Tables 4.2.6.8 and 6.1.1.4'
Ru Ru -1.2594 0.8363 'International Tables Vol C Tables 4.2.6.8 and 6.1.1.4'
Sn Sn -0.6537 1.4246 'International Tables Vol C Tables 4.2.6.8 and 6.1.1.4'

loop_
_geom_angle_atom_site_label_1
_geom_angle_atom_site_label_2
_geom_angle_atom_site_label_3
_geom_angle
N1 C1 N2 101.0(8)
N1 C1 Ru1 130.4(7)
N2 C1 Ru1 128.5(7)
C3 C2 C8 122.7(9)
C3 C2 N1 118.8(9)
C8 C2 N1 118.2(9)
C2 C3 C5 117.7(10)
C2 C3 C4 120.8(10)
C5 C3 C4 121.4(10)
C3 C4 H11A 109.5
C3 C4 H11B 109.5
H11A C4 H11B 109.5
C3 C4 H11C 109.5
H11A C4 H11C 109.5
H11B C4 H11C 109.5
C6 C5 C3 120.4(10)
C6 C5 H8 119.8
C3 C5 H8 119.8
C7 C6 C5 121.5(11)
C7 C6 H7 119.3
C5 C6 H7 119.3
C6 C7 C8 120.3(11)
C6 C7 H6 119.9
C8 C7 H6 119.9
C2 C8 C7 117.3(9)
C2 C8 C9 122.8(9)
C7 C8 C9 119.8(10)
C8 C9 H10A 109.5
C8 C9 H10B 109.5
H10A C9 H10B 109.5
C8 C9 H10C 109.5
H10A C9 H10C 109.5
H10B C9 H10C 109.5
C11 C10 N1 106.7(9)
C11 C10 H2 126.7
N1 C10 H2 126.7
C10 C11 N2 107.9(9)
C10 C11 H3 126.1
N2 C11 H3 126.1
C13 C12 N2 119.5(10)
C13 C12 C18 122.6(11)
N2 C12 C18 117.2(10)
C12 C13 C15 118.9(12)
C12 C13 C14 121.7(12)
C15 C13 C14 119.2(12)
C13 C14 H19A 109.5
C13 C14 H19B 109.5
H19A C14 H19B 109.5
C13 C14 H19C 109.5
H19A C14 H19C 109.5
H19B C14 H19C 109.5
C16 C15 C13 118.1(13)
C16 C15 H16 120.9
C13 C15 H16 120.9
C17 C16 C15 123.5(12)
C17 C16 H15 118.3
C15 C16 H15 118.3
C16 C17 C18 120.5(13)
C16 C17 H14 119.7
C18 C17 H14 119.7
C17 C18 C12 116.2(11)
C17 C18 C19 119.3(11)
C12 C18 C19 124.1(10)
C18 C19 H18A 109.5
C18 C19 H18B 109.5
H18A C19 H18B 109.5
C18 C19 H18C 109.5
H18A C19 H18C 109.5
H18B C19 H18C 109.5
C22 C20 C28 110.3(12)
C22 C20 C21 125.7(19)
C28 C20 C21 124.0(18)
C22 C20 Ru1 71.2(8)
C28 C20 Ru1 70.5(7)
C21 C20 Ru1 127.8(9)
C20 C21 H25A 109.5
C20 C21 H25B 109.5
H25A C21 H25B 109.5
C20 C21 H25C 109.5
H25A C21 H25C 109.5
H25B C21 H25C 109.5
C20 C22 C24 110.7(13)
C20 C22 C23 128(2)
C24 C22 C23 120(2)
C20 C22 Ru1 74.8(8)
C24 C22 Ru1 70.4(7)
C23 C22 Ru1 131.9(11)
C22 C23 H26A 109.5
C22 C23 H26B 109.5
H26A C23 H26B 109.5
C22 C23 H26C 109.5
H26A C23 H26C 109.5
H26B C23 H26C 109.5
C22 C24 C26 106.8(12)
C22 C24 C25 129.4(19)
C26 C24 C25 123.4(18)
C22 C24 Ru1 73.2(7)
C26 C24 Ru1 71.1(6)
C25 C24 Ru1 126.2(9)
C24 C25 H27A 109.5
C24 C25 H27B 109.5
H27A C25 H27B 109.5
C24 C25 H27C 109.5
H27A C25 H27C 109.5
H27B C25 H27C 109.5
C24 C26 C28 103.6(11)
C24 C26 C27 129.5(19)
C28 C26 C27 126.7(19)
C24 C26 Ru1 70.6(6)
C28 C26 Ru1 71.6(6)
C27 C26 Ru1 126.4(9)
C26 C27 H28A 109.5
C26 C27 H28B 109.5
H28A C27 H28B 109.5
C26 C27 H28C 109.5
H28A C27 H28C 109.5
H28B C27 H28C 109.5
C20 C28 C26 108.6(11)
C20 C28 C29 126.4(19)
C26 C28 C29 124.2(19)
C20 C28 Ru1 74.8(8)
C26 C28 Ru1 70.1(6)
C29 C28 Ru1 128.8(9)
C28 C29 H29A 109.5
C28 C29 H29B 109.5
H29A C29 H29B 109.5
C28 C29 H29C 109.5
H29A C29 H29C 109.5
H29B C29 H29C 109.5
C31 C30 C35 118.4(9)
C31 C30 Sn1 121.2(7)
C35 C30 Sn1 119.9(7)
C32 C31 C30 119.9(9)
C32 C31 C36 120.9(9)
C30 C31 C36 119.1(9)
C33 C32 C31 122.1(10)
C33 C32 H32 119.0
C31 C32 H32 119.0
C34 C33 C32 116.7(9)
C34 C33 C39 124.0(10)
C32 C33 C39 119.3(9)
C35 C34 C33 123.8(10)
C35 C34 H34 118.1
C33 C34 H34 118.1
C34 C35 C30 119.0(9)
C34 C35 C42 120.5(10)
C30 C35 C42 120.5(9)
C37 C36 C31 108.8(9)
C37 C36 C38 109.9(9)
C31 C36 C38 113.8(8)
C37 C36 H36 108.1
C31 C36 H36 108.1
C38 C36 H36 108.1
C36 C37 H37A 109.5
C36 C37 H37B 109.5
H37A C37 H37B 109.5
C36 C37 H37C 109.5
H37A C37 H37C 109.5
H37B C37 H37C 109.5
C36 C38 H38A 109.5
C36 C38 H38B 109.5
H38A C38 H38B 109.5
C36 C38 H38C 109.5
H38A C38 H38C 109.5
H38B C38 H38C 109.5
C41 C39 C33 113.4(9)
C41 C39 C40 109.5(9)
C33 C39 C40 110.6(9)
C41 C39 H39 107.7
C33 C39 H39 107.7
C40 C39 H39 107.7
C39 C40 H40A 109.5
C39 C40 H40B 109.5
H40A C40 H40B 109.5
C39 C40 H40C 109.5
H40A C40 H40C 109.5
H40B C40 H40C 109.5
C39 C41 H41A 109.5
C39 C41 H41B 109.5
H41A C41 H41B 109.5
C39 C41 H41C 109.5
H41A C41 H41C 109.5
H41B C41 H41C 109.5
C43 C42 C35 110.6(9)
C43 C42 C44 109.3(9)
C35 C42 C44 112.9(10)
C43 C42 H42 108.0
C35 C42 H42 108.0
C44 C42 H42 108.0
C42 C43 H43A 109.5
C42 C43 H43B 109.5
H43A C43 H43B 109.5
C42 C43 H43C 109.5
H43A C43 H43C 109.5
H43B C43 H43C 109.5
C42 C44 H44A 109.5
C42 C44 H44B 109.5
H44A C44 H44B 109.5
C42 C44 H44C 109.5
H44A C44 H44C 109.5
H44B C44 H44C 109.5
C1 N1 C10 112.4(8)
C1 N1 C2 128.8(8)
C10 N1 C2 118.6(8)
C11 N2 C1 112.0(9)
C11 N2 C12 120.0(9)
C1 N2 C12 127.7(8)
C1 Ru1 C24 153.2(6)
C1 Ru1 C26 153.6(5)
C24 Ru1 C26 38.2(6)
C1 Ru1 C28 116.4(5)
C24 Ru1 C28 61.9(4)
C26 Ru1 C28 38.3(5)
C1 Ru1 C22 117.7(5)
C24 Ru1 C22 36.4(6)
C26 Ru1 C22 61.5(5)
C28 Ru1 C22 58.7(5)
C1 Ru1 C20 102.8(4)
C24 Ru1 C20 59.6(5)
C26 Ru1 C20 61.0(4)
C28 Ru1 C20 34.7(5)
C22 Ru1 C20 34.0(6)
C1 Ru1 Sn1 87.2(3)
C24 Ru1 Sn1 111.2(4)
C26 Ru1 Sn1 109.7(3)
C28 Ru1 Sn1 139.6(4)
C22 Ru1 Sn1 140.2(5)
C20 Ru1 Sn1 170.1(3)
C30 Sn1 Ru1 106.1(2)

loop_
_geom_bond_atom_site_label_1
_geom_bond_atom_site_label_2
_geom_bond_distance
C1 N1 1.386(13)
C1 N2 1.391(13)
C1 Ru1 2.071(9)
C2 C3 1.388(14)
C2 C8 1.397(15)
C2 N1 1.451(12)
C3 C5 1.398(15)
C3 C4 1.506(16)
C4 H11A 0.9800
C4 H11B 0.9800
C4 H11C 0.9800
C5 C6 1.375(17)
C5 H8 0.9500
C6 C7 1.363(16)
C6 H7 0.9500
C7 C8 1.410(15)
C7 H6 0.9500
C8 C9 1.500(14)
C9 H10A 0.9800
C9 H10B 0.9800
C9 H10C 0.9800
C10 C11 1.314(16)
C10 N1 1.401(12)
C10 H2 0.9500
C11 N2 1.389(13)
C11 H3 0.9500
C12 C13 1.375(17)
C12 N2 1.437(14)
C12 C18 1.438(16)
C13 C15 1.413(18)
C13 C14 1.504(18)
C14 H19A 0.9800
C14 H19B 0.9800
C14 H19C 0.9800
C15 C16 1.38(2)
C15 H16 0.9500
C16 C17 1.363(19)
C16 H15 0.9500
C17 C18 1.398(16)
C17 H14 0.9500
C18 C19 1.474(17)
C19 H18A 0.9800
C19 H18B 0.9800
C19 H18C 0.9800
C20 C22 1.32(2)
C20 C28 1.35(2)
C20 C21 1.543(19)
C20 Ru1 2.284(12)
C21 H25A 0.9800
C21 H25B 0.9800
C21 H25C 0.9800
C22 C24 1.39(2)
C22 C23 1.53(2)
C22 Ru1 2.240(13)
C23 H26A 0.9800
C23 H26B 0.9800
C23 H26C 0.9800
C24 C26 1.45(2)
C24 C25 1.527(18)
C24 Ru1 2.204(11)
C25 H27A 0.9800
C25 H27B 0.9800
C25 H27C 0.9800
C26 C28 1.46(2)
C26 C27 1.493(19)
C26 Ru1 2.210(11)
C27 H28A 0.9800
C27 H28B 0.9800
C27 H28C 0.9800
C28 C29 1.480(19)
C28 Ru1 2.231(11)
C29 H29A 0.9800
C29 H29B 0.9800
C29 H29C 0.9800
C30 C31 1.408(14)
C30 C35 1.420(14)
C30 Sn1 2.236(9)
C31 C32 1.402(14)
C31 C36 1.524(13)
C32 C33 1.395(15)
C32 H32 0.9500
C33 C34 1.386(15)
C33 C39 1.537(14)
C34 C35 1.384(15)
C34 H34 0.9500
C35 C42 1.519(15)
C36 C37 1.514(15)
C36 C38 1.538(14)
C36 H36 1.0000
C37 H37A 0.9800
C37 H37B 0.9800
C37 H37C 0.9800
C38 H38A 0.9800
C38 H38B 0.9800
C38 H38C 0.9800
C39 C41 1.516(15)
C39 C40 1.542(16)
C39 H39 1.0000
C40 H40A 0.9800
C40 H40B 0.9800
C40 H40C 0.9800
C41 H41A 0.9800
C41 H41B 0.9800
C41 H41C 0.9800
C42 C43 1.515(16)
C42 C44 1.541(15)
C42 H42 1.0000
C43 H43A 0.9800
C43 H43B 0.9800
C43 H43C 0.9800
C44 H44A 0.9800
C44 H44B 0.9800
C44 H44C 0.9800
Ru1 Sn1 2.6605(10)
